data_9008005
loop_
_publ_author_name
'Gao, S.'
'Ng, S. W.'

_publ_section_title
;
 Sodium diiron(III) diphosphate hydroxide dihydrate
;
_journal_name_full 'Acta Crystallographica, Section E'
_journal_page_first i268
_journal_page_last i269
_journal_paper_doi 10.1107/S1600536805036226
_journal_volume 61
_journal_year 2005
_chemical_compound_source Synthetic
_chemical_formula_structural NaFe2(PO4)2(OH)*2H2O
_chemical_formula_sum 'Fe2 H5 Na O11 P2'
_space_group_IT_number 14
_symmetry_space_group_name_Hall '-P 2yn'
_symmetry_space_group_name_H-M 'P 1 21/n 1'
_cell_angle_alpha 90
_cell_angle_beta 102.53
_cell_angle_gamma 90
_cell_length_a 9.766
_cell_length_b 9.692
_cell_length_c 9.811
_cell_formula_units_Z 4
_cell_volume 906.514
_database_code_amcsd 0010466
_exptl_crystal_density_diffrn 2.767
_cod_original_formula_sum 'Na Fe2 P2 O11 H5'
_cod_database_code 9008005
_amcsd_formula_title NaFe2(PO4)2(OH)*2H2O

loop_
_space_group_symop_operation_xyz
x,y,z
1/2+x,1/2-y,1/2+z
1/2-x,1/2+y,1/2-z
-x,-y,-z

loop_
_atom_site_aniso_label
_atom_site_aniso_U_11
_atom_site_aniso_U_22
_atom_site_aniso_U_33
_atom_site_aniso_U_12
_atom_site_aniso_U_13
_atom_site_aniso_U_23
Na 0.01920 0.02930 0.01250 0.00670 0.00230 0.00850
Fe1 0.00700 0.00810 0.00600 -0.00030 0.00110 -0.00020
Fe2 0.00640 0.00750 0.00670 -0.00050 0.00090 0.00030
P1 0.00690 0.00660 0.00670 0.00030 -0.00020 -0.00060
P2 0.00690 0.00700 0.00740 -0.00110 0.00210 0.00040
O1 0.01650 0.00940 0.01160 -0.00540 0.00340 -0.00140
O2 0.01320 0.01220 0.00800 -0.00230 -0.00090 -0.00060
O3 0.00910 0.01710 0.01130 0.00530 -0.00100 -0.00190
O4 0.01050 0.00760 0.01060 0.00060 -0.00150 -0.00250
O5 0.01170 0.01380 0.01120 -0.00430 0.00410 0.00160
O6 0.00800 0.01290 0.00980 0.00140 0.00290 0.00220
O7 0.00960 0.01330 0.00720 -0.00140 0.00190 0.00140
O8 0.01360 0.00890 0.01270 -0.00110 0.00660 -0.00160
O9 0.00840 0.00800 0.00780 0.00080 0.00260 0.00000
O1w 0.01100 0.02100 0.03400 0.00400 0.00100 -0.01200
O2w 0.04400 0.02000 0.02700 0.00800 0.01800 0.00900

loop_
_atom_site_label
_atom_site_fract_x
_atom_site_fract_y
_atom_site_fract_z
_atom_site_U_iso_or_equiv
Na 0.01760 0.19600 0.39950 0.02050
Fe1 0.61052 0.04829 0.63047 0.00710
Fe2 0.59902 0.27125 0.31173 0.00690
P1 0.79049 0.31958 0.63035 0.00700
P2 0.79314 0.46961 0.14665 0.00700
O1 0.69820 0.22240 0.69480 0.01250
O2 0.73610 0.33480 0.47330 0.01160
O3 0.94200 0.26940 0.65700 0.01300
O4 0.78330 0.46350 0.69730 0.01020
O5 0.68000 0.37630 0.17970 0.01200
O6 0.94020 0.40690 0.19880 0.01010
O7 0.76130 0.48800 -0.01380 0.01000
O8 0.78580 0.61150 0.21580 0.01120
O9 0.49850 0.14200 0.43950 0.00790
O1w 0.49040 0.44980 0.34570 0.02260
O2w 0.31370 0.35000 0.53470 0.02870
H9 0.44900 0.20900 0.45400 0.07000
H1 0.40500 0.47100 0.32000 0.03000
H2 0.53700 0.51800 0.38600 0.05000
H3 0.26700 0.39800 0.46900 0.05000
H4 0.28200 0.35800 0.60800 0.04000

loop_
_cod_related_entry_id
_cod_related_entry_database
_cod_related_entry_code
1 AMCSD 0010466
